data_7203748
loop_
_publ_author_name
'Asuncion, M. Z.'
'Hasegawa, I.'
'Kampf, J. W.'
'Laine, R. M.'

_publ_section_title
;
 The selective dissolution of rice hull ash to form [OSiO1.5]8[R4N]8(R
 = Me, CH2CH2OH) octasilicates. Basic nanobuilding blocks and possible
 models of intermediates formed during biosilicification processes
;
_journal_issue 21
_journal_name_full 'Journal of Materials Chemistry'
_journal_page_first 2114
_journal_paper_doi 10.1039/b502178b
_journal_volume 15
_journal_year 2005
_chemical_formula_sum 'C40 H160 N8 O52 Si8'
_chemical_formula_weight 1810.48
_chemical_name_systematic
;
?
;
_space_group_IT_number 14
_symmetry_cell_setting monoclinic
_symmetry_space_group_name_Hall '-P 2yn'
_symmetry_space_group_name_H-M 'P 1 21/n 1'
_atom_sites_solution_hydrogens geom
_atom_sites_solution_primary direct
_atom_sites_solution_secondary difmap
_audit_creation_method SHELXL-97
_cell_angle_alpha 90.00
_cell_angle_beta 90.8860(10)
_cell_angle_gamma 90.00
_cell_formula_units_Z 2
_cell_length_a 11.9649(9)
_cell_length_b 16.5185(12)
_cell_length_c 20.8305(16)
_cell_measurement_reflns_used 5542
_cell_measurement_temperature 158(2)
_cell_measurement_theta_max 25.94
_cell_measurement_theta_min 2.33
_cell_volume 4116.5(5)
_computing_cell_refinement 'Bruker SMART'
_computing_data_collection 'Bruker SMART'
_computing_data_reduction 'Bruker SHELXTL'
_computing_molecular_graphics 'Bruker SHELXTL'
_computing_publication_material 'Bruker SHELXTL'
_computing_structure_refinement 'Bruker SHELXTL'
_computing_structure_solution 'Bruker SHELXTL'
_diffrn_ambient_temperature 158(2)
_diffrn_measured_fraction_theta_full 0.999
_diffrn_measured_fraction_theta_max 0.999
_diffrn_measurement_device_type 'CCD area detector'
_diffrn_measurement_method 'phi and omega scans'
_diffrn_radiation_monochromator graphite
_diffrn_radiation_source 'sealed tube'
_diffrn_radiation_type MoK\a
_diffrn_radiation_wavelength 0.71073
_diffrn_reflns_av_R_equivalents 0.0440
_diffrn_reflns_av_sigmaI/netI 0.0458
_diffrn_reflns_limit_h_max 14
_diffrn_reflns_limit_h_min -14
_diffrn_reflns_limit_k_max 20
_diffrn_reflns_limit_k_min -20
_diffrn_reflns_limit_l_max 26
_diffrn_reflns_limit_l_min -26
_diffrn_reflns_number 40536
_diffrn_reflns_theta_full 26.40
_diffrn_reflns_theta_max 26.40
_diffrn_reflns_theta_min 1.57
_exptl_absorpt_coefficient_mu 0.237
_exptl_absorpt_correction_T_max 0.978
_exptl_absorpt_correction_T_min 0.871
_exptl_absorpt_correction_type multi-scan
_exptl_absorpt_process_details 'Blessing, Acta Cryst. (1995) A51 33-38.'
_exptl_crystal_colour colorless
_exptl_crystal_density_diffrn 1.461
_exptl_crystal_density_method 'not measured'
_exptl_crystal_description needle
_exptl_crystal_F_000 1968
_exptl_crystal_size_max 0.20
_exptl_crystal_size_mid 0.22
_exptl_crystal_size_min 0.26
_refine_diff_density_max 0.802
_refine_diff_density_min -0.769
_refine_diff_density_rms 0.099
_refine_ls_extinction_coef 0.0006(8)
_refine_ls_extinction_expression Fc^*^=kFc[1+0.001xFc^2^\l^3^/sin(2\q)]^-1/4^
_refine_ls_extinction_method SHELXL
_refine_ls_goodness_of_fit_ref 1.095
_refine_ls_hydrogen_treatment mixed
_refine_ls_matrix_type full
_refine_ls_number_parameters 522
_refine_ls_number_reflns 8427
_refine_ls_number_restraints 3
_refine_ls_restrained_S_all 1.151
_refine_ls_R_factor_all 0.0973
_refine_ls_R_factor_gt 0.0676
_refine_ls_shift/su_max 0.005
_refine_ls_shift/su_mean 0.001
_refine_ls_structure_factor_coef Fsqd
_refine_ls_weighting_details 'calc w=1/[\s^2^(Fo^2^)+(0.1487P)^2^+0.0000P] where P=(Fo^2^+2Fc^2^)/3'
_refine_ls_weighting_scheme calc
_refine_ls_wR_factor_gt 0.2122
_refine_ls_wR_factor_ref 0.2294
_reflns_number_gt 5610
_reflns_number_total 8427
_reflns_threshold_expression >2sigma(I)
_cod_data_source_file b502178b.txt
_cod_data_source_block cholsi
_cod_depositor_comments
;
The following automatic conversions were performed:
'_symmetry_cell_setting' value 'Monoclinic' changed to 'monoclinic'
according to '/home/saulius/struct/CIF-dictionaries/cif_core.dic'
dictionary named 'cif_core.dic' version 2.4.1 from 2010-06-29.

Automatic conversion script
Id: cif_fix_enum 1527 2010-12-29 10:47:43Z saulius 
;
_cod_original_sg_symbol_H-M P2(1)/n
_cod_database_code 7203748

loop_
_symmetry_equiv_pos_as_xyz
'x, y, z'
'-x+1/2, y+1/2, -z+1/2'
'-x, -y, -z'
'x-1/2, -y-1/2, z-1/2'

loop_
_atom_site_label
_atom_site_type_symbol
_atom_site_fract_x
_atom_site_fract_y
_atom_site_fract_z
_atom_site_U_iso_or_equiv
_atom_site_adp_type
_atom_site_occupancy
_atom_site_symmetry_multiplicity
_atom_site_calc_flag
_atom_site_refinement_flags
_atom_site_disorder_assembly
_atom_site_disorder_group
Si1 Si 0.77802(8) 0.46684(6) -0.00181(5) 0.0217(3) Uani 1 1 d . . .
Si2 Si 0.91059(8) 0.53757(6) -0.11612(5) 0.0218(3) Uani 1 1 d . . .
Si3 Si 0.97017(8) 0.34308(6) 0.02221(5) 0.0229(3) Uani 1 1 d . . .
Si4 Si 0.89715(8) 0.58760(6) 0.09196(4) 0.0212(3) Uani 1 1 d . . .
O1 O 0.8111(2) 0.51586(16) -0.06635(12) 0.0269(6) Uani 1 1 d . . .
O2 O 0.9811(2) 0.61351(16) -0.08644(11) 0.0256(6) Uani 1 1 d . . .
O3 O 0.9948(2) 0.46046(15) -0.12097(12) 0.0255(6) Uani 1 1 d . . .
O4 O 0.8589(2) 0.55970(16) -0.18446(12) 0.0281(6) Uani 1 1 d . . .
O5 O 0.6489(2) 0.44486(16) -0.00184(12) 0.0274(6) Uani 1 1 d . . .
O6 O 0.8533(2) 0.38471(15) 0.00102(12) 0.0256(6) Uani 1 1 d . . .
O7 O 0.9489(2) 0.24949(16) 0.03689(13) 0.0321(6) Uani 1 1 d . . .
O8 O 1.0591(2) 0.35278(15) -0.03507(12) 0.0257(6) Uani 1 1 d . . .
O9 O 0.8115(2) 0.52178(15) 0.06008(12) 0.0268(6) Uani 1 1 d . . .
O10 O 0.8359(2) 0.63745(16) 0.14608(12) 0.0276(6) Uani 1 1 d . . .
O11 O 0.4105(3) 0.7013(2) -0.00184(18) 0.0553(9) Uani 1 1 d . . .
H11 H 0.3614 0.6775 0.0196 0.083 Uiso 1 1 calc R . .
O12 O 1.1974(3) 0.2080(2) -0.13683(17) 0.0565(10) Uani 1 1 d . . .
H12 H 1.1793 0.2571 -0.1380 0.085 Uiso 1 1 calc R . .
O13 O 0.5885(3) 0.1950(2) -0.26569(16) 0.0633(11) Uani 1 1 d . . .
H13 H 0.6224 0.1541 -0.2793 0.095 Uiso 1 1 calc R . .
O89 O 0.9276(3) 0.6487(2) 0.26314(15) 0.0514(9) Uani 1 1 d . . .
O90 O 1.0172(3) 0.1932(2) 0.14898(16) 0.0561(9) Uani 1 1 d . . .
O91 O 0.9227(3) 0.4741(2) -0.28593(16) 0.0631(11) Uani 1 1 d . . .
O92 O 0.6040(3) 0.5764(2) 0.29568(16) 0.0635(10) Uani 1 1 d . . .
O93 O 0.2542(3) 0.8149(2) -0.0242(2) 0.0664(11) Uani 1 1 d . . .
O94 O 1.2984(4) -0.0971(3) -0.1369(2) 0.0857(14) Uani 1 1 d . . .
O95 O 0.5246(5) 0.9664(3) 0.1045(2) 0.1008(17) Uani 1 1 d . . .
O97 O 0.5000(2) 0.50618(19) -0.08773(13) 0.0361(7) Uani 1 1 d . . .
O98 O 0.6201(2) 0.6006(2) 0.16940(14) 0.0436(8) Uani 1 1 d . . .
O99 O 0.6340(3) 0.5816(2) -0.18353(17) 0.0532(9) Uani 1 1 d . . .
N1 N 0.6404(3) 0.7662(2) -0.04794(19) 0.0426(9) Uani 1 1 d . . .
N2 N 1.2451(3) 0.1422(2) -0.28023(16) 0.0366(8) Uani 1 1 d . . .
N3 N 0.7809(5) 0.2615(4) -0.1771(2) 0.0921(19) Uani 1 1 d . . .
C1 C 0.5088(4) 0.7092(4) 0.0357(2) 0.0597(15) Uani 1 1 d . . .
H1A H 0.5077 0.6684 0.0705 0.072 Uiso 1 1 calc R . .
H1B H 0.5096 0.7634 0.0560 0.072 Uiso 1 1 calc R . .
C2 C 0.6132(4) 0.6988(3) -0.0014(3) 0.0537(14) Uani 1 1 d . . .
H2A H 0.6075 0.6476 -0.0258 0.064 Uiso 1 1 calc R . .
H2B H 0.6765 0.6932 0.0294 0.064 Uiso 1 1 calc R . .
C3 C 0.5598(5) 0.7701(4) -0.1027(3) 0.0707(18) Uani 1 1 d . . .
H3A H 0.5723 0.8199 -0.1272 0.106 Uiso 1 1 calc R . .
H3B H 0.4834 0.7699 -0.0865 0.106 Uiso 1 1 calc R . .
H3C H 0.5706 0.7231 -0.1307 0.106 Uiso 1 1 calc R . .
C4 C 0.7554(5) 0.7501(4) -0.0736(3) 0.079(2) Uani 1 1 d . . .
H4A H 0.7549 0.6991 -0.0975 0.119 Uiso 1 1 calc R . .
H4B H 0.8092 0.7463 -0.0377 0.119 Uiso 1 1 calc R . .
H4C H 0.7770 0.7944 -0.1021 0.119 Uiso 1 1 calc R . .
C5 C 0.6422(6) 0.8463(3) -0.0130(3) 0.0750(18) Uani 1 1 d . . .
H5A H 0.7007 0.8453 0.0204 0.113 Uiso 1 1 calc R . .
H5B H 0.5695 0.8556 0.0067 0.113 Uiso 1 1 calc R . .
H5C H 0.6575 0.8899 -0.0435 0.113 Uiso 1 1 calc R . .
C6 C 1.2991(4) 0.1971(3) -0.1688(2) 0.0490(12) Uani 1 1 d . . .
H6A H 1.3262 0.1416 -0.1597 0.059 Uiso 1 1 calc R . .
H6B H 1.3546 0.2351 -0.1499 0.059 Uiso 1 1 calc R . .
C7 C 1.2970(4) 0.2090(3) -0.2400(2) 0.0416(11) Uani 1 1 d . . .
H7A H 1.3749 0.2168 -0.2542 0.050 Uiso 1 1 calc R . .
H7B H 1.2560 0.2598 -0.2495 0.050 Uiso 1 1 calc R . .
C8 C 1.2475(5) 0.1691(5) -0.3492(3) 0.080(2) Uani 1 1 d . . .
H8A H 1.3252 0.1767 -0.3621 0.121 Uiso 1 1 calc R . .
H8B H 1.2069 0.2204 -0.3538 0.121 Uiso 1 1 calc R . .
H8C H 1.2120 0.1279 -0.3764 0.121 Uiso 1 1 calc R . .
C9 C 1.1261(4) 0.1279(4) -0.2613(3) 0.0614(15) Uani 1 1 d . . .
H9A H 1.0922 0.0874 -0.2899 0.092 Uiso 1 1 calc R . .
H9B H 1.0842 0.1787 -0.2647 0.092 Uiso 1 1 calc R . .
H9C H 1.1244 0.1082 -0.2169 0.092 Uiso 1 1 calc R . .
C10 C 1.3147(5) 0.0669(3) -0.2723(3) 0.0606(15) Uani 1 1 d . . .
H10A H 1.3119 0.0485 -0.2276 0.091 Uiso 1 1 calc R . .
H10B H 1.3923 0.0787 -0.2834 0.091 Uiso 1 1 calc R . .
H10C H 1.2852 0.0243 -0.3006 0.091 Uiso 1 1 calc R . .
C11 C 0.5926(4) 0.1956(3) -0.1989(2) 0.0529(13) Uani 1 1 d . . .
H11A H 0.5454 0.1506 -0.1833 0.063 Uiso 1 1 calc R . .
H11B H 0.5584 0.2467 -0.1840 0.063 Uiso 1 1 calc R . .
C12 C 0.7058(5) 0.1879(4) -0.1676(3) 0.0656(16) Uani 1 1 d . . .
H12A H 0.7435 0.1396 -0.1851 0.079 Uiso 1 1 calc R . .
H12B H 0.6962 0.1791 -0.1210 0.079 Uiso 1 1 calc R . .
C13 C 0.8119(7) 0.2685(5) -0.2468(3) 0.099(2) Uani 1 1 d . . .
H13A H 0.7458 0.2839 -0.2723 0.149 Uiso 1 1 calc R . .
H13B H 0.8403 0.2164 -0.2619 0.149 Uiso 1 1 calc R . .
H13C H 0.8699 0.3099 -0.2513 0.149 Uiso 1 1 calc R . .
C14 C 0.7375(8) 0.3386(6) -0.1568(4) 0.129(3) Uani 1 1 d . . .
H14A H 0.7897 0.3816 -0.1688 0.193 Uiso 1 1 calc R . .
H14B H 0.7286 0.3384 -0.1101 0.193 Uiso 1 1 calc R . .
H14C H 0.6649 0.3482 -0.1778 0.193 Uiso 1 1 calc R . .
C15 C 0.8834(8) 0.2462(6) -0.1366(4) 0.139(3) Uani 1 1 d . . .
H15A H 0.9360 0.2911 -0.1418 0.209 Uiso 1 1 calc R . .
H15B H 0.9186 0.1956 -0.1502 0.209 Uiso 1 1 calc R . .
H15C H 0.8624 0.2420 -0.0915 0.209 Uiso 1 1 calc R . .
O14 O 0.5804(10) 0.5256(6) -0.3026(5) 0.052(3) Uani 0.50 1 d PD A 1
H14 H 0.5364 0.4895 -0.2901 0.078 Uiso 0.50 1 calc PR A 1
O14A O 0.7482(6) 0.4524(5) -0.3619(4) 0.068(2) Uani 0.50 1 d PD A 2
H14D H 0.7981 0.4828 -0.3764 0.102 Uiso 0.50 1 calc PR A 2
C16 C 0.6368(15) 0.4978(14) -0.3615(8) 0.154(8) Uani 1 1 d D . .
H16A H 0.6385 0.4382 -0.3564 0.185 Uiso 0.50 1 calc PR A 1
H16B H 0.7151 0.5156 -0.3546 0.185 Uiso 0.50 1 calc PR A 1
H16A' H 0.6431 0.5502 -0.3387 0.185 Uiso 0.50 1 calc PR A 2
H16B' H 0.5769 0.4649 -0.3421 0.185 Uiso 0.50 1 calc PR A 2
C17 C 0.6176(14) 0.5095(12) -0.4355(8) 0.113(5) Uani 1 1 d D A .
H17A H 0.6716 0.5516 -0.4485 0.136 Uiso 1 1 calc R . .
H17B H 0.6428 0.4585 -0.4556 0.136 Uiso 1 1 calc R . .
N4 N 0.5059(10) 0.5316(7) -0.4703(6) 0.085(3) Uani 1 1 d . A 1
C18 C 0.5400(10) 0.5415(7) -0.5435(5) 0.060(3) Uani 1 1 d . . .
H18A H 0.4729 0.5382 -0.5710 0.090 Uiso 1 1 calc R A -1
H18B H 0.5919 0.4982 -0.5551 0.090 Uiso 1 1 calc R A -1
H18C H 0.5762 0.5941 -0.5496 0.090 Uiso 1 1 calc R A -1
C19 C 0.4745(13) 0.6095(10) -0.4438(7) 0.088(4) Uani 1 1 d . A 1
H19A H 0.5122 0.6172 -0.4022 0.132 Uiso 1 1 calc R A -1
H19B H 0.3934 0.6111 -0.4381 0.132 Uiso 1 1 calc R A -1
H19C H 0.4966 0.6527 -0.4732 0.132 Uiso 1 1 calc R A -1
O84 O 0.3825(13) 0.9571(7) -0.0027(6) 0.115(4) Uani 0.50 1 d P B 1
O85 O 0.3229(15) 0.9531(8) 0.0363(7) 0.152(7) Uani 0.50 1 d P C 2
O86 O 0.4008(9) 0.6408(7) -0.4672(5) 0.095(3) Uani 0.50 1 d P D 3
O87 O 0.5966(14) 0.5632(10) -0.3141(9) 0.136(8) Uani 0.50 1 d P E 3

loop_
_atom_site_aniso_label
_atom_site_aniso_U_11
_atom_site_aniso_U_22
_atom_site_aniso_U_33
_atom_site_aniso_U_23
_atom_site_aniso_U_13
_atom_site_aniso_U_12
Si1 0.0171(5) 0.0266(6) 0.0213(5) -0.0005(4) 0.0009(4) -0.0022(4)
Si2 0.0194(5) 0.0263(6) 0.0196(5) 0.0027(4) 0.0004(4) 0.0001(4)
Si3 0.0226(5) 0.0232(5) 0.0229(5) 0.0014(4) 0.0024(4) -0.0016(4)
Si4 0.0213(5) 0.0229(5) 0.0195(5) -0.0021(4) 0.0023(4) 0.0007(4)
O1 0.0222(13) 0.0324(15) 0.0260(14) 0.0048(11) 0.0022(10) 0.0001(11)
O2 0.0271(13) 0.0283(14) 0.0213(13) 0.0001(11) 0.0000(10) -0.0022(11)
O3 0.0231(13) 0.0281(15) 0.0253(13) -0.0005(11) -0.0013(10) 0.0022(10)
O4 0.0258(13) 0.0358(15) 0.0225(13) 0.0041(11) -0.0029(10) 0.0013(11)
O5 0.0189(12) 0.0351(15) 0.0281(14) -0.0010(12) 0.0010(10) -0.0051(11)
O6 0.0240(13) 0.0245(14) 0.0284(13) -0.0014(11) -0.0009(10) -0.0005(10)
O7 0.0364(15) 0.0243(15) 0.0357(15) 0.0042(12) 0.0017(12) -0.0049(11)
O8 0.0272(13) 0.0248(14) 0.0252(13) 0.0009(11) 0.0045(10) 0.0019(10)
O9 0.0243(13) 0.0292(14) 0.0269(14) -0.0027(11) 0.0023(10) -0.0031(11)
O10 0.0288(14) 0.0294(15) 0.0248(13) -0.0031(11) 0.0051(11) 0.0031(11)
O11 0.0421(19) 0.047(2) 0.076(2) 0.0165(18) -0.0109(17) -0.0180(16)
O12 0.073(2) 0.0378(19) 0.060(2) -0.0010(17) 0.0329(19) 0.0090(17)
O13 0.080(3) 0.065(2) 0.045(2) -0.0247(17) -0.0192(18) 0.021(2)
O89 0.058(2) 0.058(2) 0.0381(18) -0.0098(15) -0.0067(15) 0.0086(17)
O90 0.071(2) 0.049(2) 0.048(2) 0.0136(17) 0.0083(17) 0.0047(18)
O91 0.079(3) 0.076(3) 0.0354(18) 0.0011(17) 0.0053(17) 0.026(2)
O92 0.094(3) 0.054(2) 0.0427(19) -0.0072(17) 0.0112(19) 0.010(2)
O93 0.065(2) 0.043(2) 0.091(3) -0.007(2) 0.011(2) -0.0117(18)
O94 0.076(3) 0.110(4) 0.072(3) -0.002(3) 0.020(2) -0.012(3)
O95 0.117(4) 0.096(4) 0.090(3) 0.022(3) 0.021(3) 0.026(3)
O97 0.0259(14) 0.0527(19) 0.0299(15) 0.0008(13) 0.0022(11) 0.0000(13)
O98 0.0343(16) 0.060(2) 0.0366(16) -0.0031(15) 0.0071(13) -0.0013(15)
O99 0.0322(17) 0.063(2) 0.064(2) 0.0197(18) -0.0017(15) 0.0075(15)
N1 0.036(2) 0.042(2) 0.050(2) 0.0013(18) 0.0062(17) 0.0048(17)
N2 0.0317(18) 0.045(2) 0.0337(19) -0.0112(16) 0.0067(14) -0.0027(15)
N3 0.099(4) 0.118(4) 0.061(3) -0.048(3) 0.032(3) -0.073(3)
C1 0.057(3) 0.071(4) 0.051(3) 0.016(3) -0.012(2) -0.034(3)
C2 0.050(3) 0.041(3) 0.069(3) 0.004(2) -0.027(3) -0.004(2)
C3 0.054(3) 0.112(5) 0.046(3) 0.022(3) 0.007(3) 0.025(3)
C4 0.045(3) 0.114(6) 0.078(4) -0.008(4) 0.011(3) 0.024(3)
C5 0.088(4) 0.042(3) 0.096(5) -0.005(3) 0.039(4) -0.005(3)
C6 0.053(3) 0.052(3) 0.041(3) -0.012(2) -0.003(2) 0.017(2)
C7 0.038(2) 0.040(3) 0.046(3) -0.007(2) 0.005(2) -0.0033(19)
C8 0.082(4) 0.123(6) 0.036(3) -0.002(3) 0.012(3) 0.017(4)
C9 0.036(3) 0.072(4) 0.076(4) -0.023(3) 0.012(2) -0.017(2)
C10 0.056(3) 0.052(3) 0.075(4) -0.020(3) 0.002(3) 0.011(3)
C11 0.058(3) 0.059(3) 0.042(3) -0.019(2) 0.004(2) -0.022(2)
C12 0.065(3) 0.082(4) 0.050(3) -0.005(3) 0.001(3) -0.028(3)
C13 0.125(5) 0.107(5) 0.067(4) -0.034(3) 0.049(4) -0.069(4)
C14 0.136(6) 0.129(6) 0.124(6) -0.052(5) 0.044(5) -0.052(5)
C15 0.119(6) 0.185(7) 0.114(5) -0.041(5) -0.005(5) -0.057(5)
O14 0.056(4) 0.055(5) 0.046(4) 0.008(4) 0.014(3) 0.003(4)
O14A 0.052(4) 0.099(5) 0.053(4) -0.036(4) -0.010(3) 0.022(4)
C16 0.158(10) 0.151(10) 0.153(10) 0.004(7) 0.002(7) -0.014(7)
C17 0.108(8) 0.121(8) 0.110(8) 0.032(7) 0.010(6) 0.014(6)
N4 0.082(6) 0.075(6) 0.100(6) 0.022(5) 0.031(5) 0.029(5)
C18 0.071(6) 0.048(5) 0.060(5) 0.010(4) -0.016(5) -0.025(4)
C19 0.089(7) 0.101(7) 0.073(6) 0.000(6) -0.001(6) 0.017(6)
O84 0.151(12) 0.089(8) 0.105(9) 0.000(7) 0.013(8) -0.041(8)
O85 0.229(18) 0.112(10) 0.115(11) 0.003(8) 0.023(11) -0.104(11)
O86 0.087(7) 0.101(8) 0.097(7) -0.062(6) -0.007(5) 0.009(6)
O87 0.123(13) 0.140(14) 0.144(14) -0.094(11) -0.079(10) 0.102(11)

loop_
_atom_type_symbol
_atom_type_description
_atom_type_scat_dispersion_real
_atom_type_scat_dispersion_imag
_atom_type_scat_source
C C 0.0033 0.0016 'International Tables Vol C Tables 4.2.6.8 and 6.1.1.4'
H H 0.0000 0.0000 'International Tables Vol C Tables 4.2.6.8 and 6.1.1.4'
N N 0.0061 0.0033 'International Tables Vol C Tables 4.2.6.8 and 6.1.1.4'
O O 0.0106 0.0060 'International Tables Vol C Tables 4.2.6.8 and 6.1.1.4'
Si Si 0.0817 0.0704 'International Tables Vol C Tables 4.2.6.8 and 6.1.1.4'

loop_
_geom_angle_atom_site_label_1
_geom_angle_atom_site_label_2
_geom_angle_atom_site_label_3
_geom_angle
_geom_angle_site_symmetry_1
_geom_angle_site_symmetry_3
_geom_angle_publ_flag
O5 Si1 O9 110.91(14) . . ?
O5 Si1 O1 111.32(14) . . ?
O9 Si1 O1 108.59(14) . . ?
O5 Si1 O6 110.33(14) . . ?
O9 Si1 O6 107.92(13) . . ?
O1 Si1 O6 107.65(14) . . ?
O4 Si2 O3 110.95(14) . . ?
O4 Si2 O2 110.84(14) . . ?
O3 Si2 O2 107.98(14) . . ?
O4 Si2 O1 110.09(14) . . ?
O3 Si2 O1 109.01(14) . . ?
O2 Si2 O1 107.89(14) . . ?
O7 Si3 O6 108.95(14) . . ?
O7 Si3 O2 109.09(14) . 3_765 ?
O6 Si3 O2 109.67(14) . 3_765 ?
O7 Si3 O8 110.22(15) . . ?
O6 Si3 O8 109.43(14) . . ?
O2 Si3 O8 109.46(14) 3_765 . ?
O10 Si4 O3 111.31(14) . 3_765 ?
O10 Si4 O9 109.98(14) . . ?
O3 Si4 O9 108.51(14) 3_765 . ?
O10 Si4 O8 111.09(14) . 3_765 ?
O3 Si4 O8 107.59(13) 3_765 3_765 ?
O9 Si4 O8 108.26(13) . 3_765 ?
Si1 O1 Si2 145.69(17) . . ?
Si3 O2 Si2 146.40(17) 3_765 . ?
Si4 O3 Si2 148.03(17) 3_765 . ?
Si3 O6 Si1 147.28(17) . . ?
Si3 O8 Si4 144.70(17) . 3_765 ?
Si1 O9 Si4 147.55(18) . . ?
C3 N1 C4 108.7(4) . . ?
C3 N1 C5 109.7(5) . . ?
C4 N1 C5 108.6(4) . . ?
C3 N1 C2 112.4(4) . . ?
C4 N1 C2 107.6(4) . . ?
C5 N1 C2 109.7(4) . . ?
C9 N2 C8 109.2(4) . . ?
C9 N2 C10 111.5(4) . . ?
C8 N2 C10 109.3(4) . . ?
C9 N2 C7 110.6(3) . . ?
C8 N2 C7 107.4(4) . . ?
C10 N2 C7 108.7(3) . . ?
C14 N3 C15 106.2(6) . . ?
C14 N3 C13 108.0(7) . . ?
C15 N3 C13 110.0(6) . . ?
C14 N3 C12 116.8(6) . . ?
C15 N3 C12 105.7(6) . . ?
C13 N3 C12 110.0(4) . . ?
O11 C1 C2 113.6(4) . . ?
C1 C2 N1 116.0(4) . . ?
O12 C6 C7 116.8(4) . . ?
C6 C7 N2 117.0(4) . . ?
O13 C11 C12 116.9(5) . . ?
C11 C12 N3 114.0(5) . . ?
O14 C16 O14A 124.4(13) . . ?
O14 C16 C17 135.5(14) . . ?
O14A C16 C17 99.8(11) . . ?
N4 C17 C16 126.9(14) . . ?
C19 N4 C17 104.9(13) . . ?
C19 N4 C18 110.2(10) . . ?
C17 N4 C18 103.9(10) . . ?

loop_
_geom_bond_atom_site_label_1
_geom_bond_atom_site_label_2
_geom_bond_distance
_geom_bond_site_symmetry_2
_geom_bond_publ_flag
Si1 O5 1.586(2) . ?
Si1 O9 1.622(3) . ?
Si1 O1 1.624(3) . ?
Si1 O6 1.629(3) . ?
Si2 O4 1.586(3) . ?
Si2 O3 1.628(3) . ?
Si2 O2 1.629(3) . ?
Si2 O1 1.630(3) . ?
Si3 O7 1.597(3) . ?
Si3 O6 1.613(3) . ?
Si3 O2 1.619(3) 3_765 ?
Si3 O8 1.619(3) . ?
Si4 O10 1.585(3) . ?
Si4 O3 1.626(3) 3_765 ?
Si4 O9 1.629(3) . ?
Si4 O8 1.633(3) 3_765 ?
O2 Si3 1.618(3) 3_765 ?
O3 Si4 1.626(3) 3_765 ?
O8 Si4 1.633(3) 3_765 ?
O11 C1 1.409(6) . ?
O12 C6 1.408(6) . ?
O13 C11 1.392(6) . ?
N1 C3 1.484(6) . ?
N1 C4 1.508(6) . ?
N1 C5 1.509(7) . ?
N1 C2 1.515(6) . ?
N2 C9 1.502(5) . ?
N2 C8 1.504(6) . ?
N2 C10 1.505(6) . ?
N2 C7 1.513(5) . ?
N3 C14 1.442(10) . ?
N3 C15 1.498(10) . ?
N3 C13 1.508(7) . ?
N3 C12 1.526(7) . ?
C1 C2 1.489(8) . ?
C6 C7 1.497(6) . ?
C11 C12 1.499(7) . ?
O14 C16 1.482(15) . ?
O14A C16 1.529(15) . ?
C16 C17 1.568(16) . ?
C17 N4 1.554(19) . ?
N4 C19 1.451(17) . ?
N4 C18 1.594(16) . ?

loop_
_geom_hbond_atom_site_label_D
_geom_hbond_atom_site_label_H
_geom_hbond_atom_site_label_A
_geom_hbond_distance_DH
_geom_hbond_distance_HA
_geom_hbond_distance_DA
_geom_hbond_angle_DHA
_geom_hbond_site_symmetry_A
O11 H11 O5 0.84 2.07 2.518(4) 113.2 3_665
O12 H12 O10 0.84 1.76 2.591(4) 170.2 3_765
O13 H13 O4 0.84 1.75 2.548(4) 158.2 2_644
